data_9009336
loop_
_publ_author_name
'Basso, R.'

_publ_section_title
;
 The crystal structure of palenzonaite, a new vanadate garnet from
 Val Graveglia (Northern Apennines, Italy)
 Locality: Val Graveglia, Northern Apennines, Italy
;
_journal_name_full 'Neues Jahrbuch fur Mineralogie, Monatshefte'
_journal_page_first 136
_journal_page_last 144
_journal_volume 1987
_journal_year 1987
_chemical_formula_sum 'As0.075 Ca2.268 Mn2 Na0.732 O12 V2.925'
_chemical_name_mineral Palenzonaite
_space_group_IT_number 230
_symmetry_space_group_name_Hall '-I 4bd 2c 3'
_symmetry_space_group_name_H-M 'I a -3 d'
_cell_angle_alpha 90
_cell_angle_beta 90
_cell_angle_gamma 90
_cell_length_a 12.534
_cell_length_b 12.534
_cell_length_c 12.534
_cell_formula_units_Z 8
_cell_volume 1969.106
_exptl_crystal_density_diffrn 3.806
_cod_depositor_comments
;
 Adding _atom_site_type_symbol label and values.

 Antanas Vaitkus
 2013-03-29
;
_cod_original_sg_symbol_H-M 'I a 3 d'
_cod_original_formula_sum '(Ca2.268 Na.732) Mn2 (V2.925 As.075) O12'
_cod_database_code 9009336

loop_
_symmetry_equiv_pos_as_xyz
x,y,z
1/2+x,1/2+y,1/2+z
z,1/2-x,1/2+y
1/2+z,-x,+y
-y,1/2+z,1/2-x
1/2-y,+z,-x
x,1/2-y,1/2+z
1/2+x,-y,+z
-z,1/2+x,1/2-y
1/2-z,+x,-y
y,1/2-z,1/2+x
1/2+y,-z,+x
-x,1/2+y,1/2-z
1/2-x,+y,-z
3/4+x,1/4-z,3/4-y
1/4+x,3/4-z,1/4-y
3/4-z,1/4+y,3/4+x
1/4-z,3/4+y,1/4+x
3/4+y,1/4-x,3/4-z
1/4+y,3/4-x,1/4-z
3/4-x,1/4+z,3/4+y
1/4-x,3/4+z,1/4+y
3/4+z,1/4-y,3/4-x
1/4+z,3/4-y,1/4-x
3/4-y,1/4+x,3/4+z
1/4-y,3/4+x,1/4+z
1/4+x,1/4+z,1/4+y
3/4+x,3/4+z,3/4+y
1/4-z,1/4-y,1/4-x
3/4-z,3/4-y,3/4-x
1/4+y,1/4+x,1/4+z
3/4+y,3/4+x,3/4+z
1/4-x,1/4-z,1/4-y
3/4-x,3/4-z,3/4-y
1/4+z,1/4+y,1/4+x
3/4+z,3/4+y,3/4+x
1/4-y,1/4-x,1/4-z
3/4-y,3/4-x,3/4-z
1/2+z,x,1/2-y
+z,1/2+x,-y
1/2-y,-z,1/2+x
-y,1/2-z,+x
1/2+x,y,1/2-z
+x,1/2+y,-z
1/2-z,-x,1/2+y
-z,1/2-x,+y
1/2+y,z,1/2-x
+y,1/2+z,-x
1/2-x,-y,1/2+z
-x,1/2-y,+z
1/2-z,1/2+x,y
-z,+x,1/2+y
1/2+y,1/2-z,-x
+y,-z,1/2-x
1/2-x,1/2+y,z
-x,+y,1/2+z
1/2+z,1/2-x,-y
+z,-x,1/2-y
1/2-y,1/2+z,x
-y,+z,1/2+x
1/2+x,1/2-y,-z
+x,-y,1/2-z
3/4-x,3/4+z,1/4-y
1/4-x,1/4+z,3/4-y
3/4+z,3/4-y,1/4+x
1/4+z,1/4-y,3/4+x
3/4-y,3/4+x,1/4-z
1/4-y,1/4+x,3/4-z
3/4+x,3/4-z,1/4+y
1/4+x,1/4-z,3/4+y
3/4-z,3/4+y,1/4-x
1/4-z,1/4+y,3/4-x
3/4+y,3/4-x,1/4+z
1/4+y,1/4-x,3/4+z
1/4-x,3/4-z,3/4+y
3/4-x,1/4-z,1/4+y
1/4+z,3/4+y,3/4-x
3/4+z,1/4+y,1/4-x
1/4-y,3/4-x,3/4+z
3/4-y,1/4-x,1/4+z
1/4+x,3/4+z,3/4-y
3/4+x,1/4+z,1/4-y
1/4-z,3/4-y,3/4+x
3/4-z,1/4-y,1/4+x
1/4+y,3/4+x,3/4-z
3/4+y,1/4+x,1/4-z
-z,-x,-y
1/2-z,1/2-x,1/2-y
y,z,x
1/2+y,1/2+z,1/2+x
-x,-y,-z
1/2-x,1/2-y,1/2-z
z,x,y
1/2+z,1/2+x,1/2+y
-y,-z,-x
1/2-y,1/2-z,1/2-x

loop_
_atom_site_label
_atom_site_type_symbol
_atom_site_fract_x
_atom_site_fract_y
_atom_site_fract_z
_atom_site_occupancy
_atom_site_U_iso_or_equiv
CaX Ca 0.00000 0.25000 0.12500 0.75600 0.01013
NaX Na 0.00000 0.25000 0.12500 0.24400 0.01013
MnY Mn 0.00000 0.00000 0.00000 1.00000 0.00836
VZ V 0.37500 0.00000 0.25000 0.97500 0.00583
AsZ As 0.37500 0.00000 0.25000 0.02500 0.00583
O O 0.03850 0.05390 0.65780 1.00000 0.00975

_database_code_amcsd 0014813
